data_4109871
loop_
_publ_author_name
'Erin A. MacLachlan'
'Fiona M. Hess'
'Brian O. Patrick'
'Michael D. Fryzuk'

_publ_section_title
;
 New Side-On Bound Dinitrogen Complexes of Zirconium Supported by an
 Arene-Bridged Diamidophosphine Ligand and Their Reactivity with
 Dihydrogen
;
_journal_name_full 'Journal of the American Chemical Society'
_journal_page_first 10895
_journal_page_last 10905
_journal_paper_doi 10.1021/ja073753v
_journal_volume 129
_journal_year 2007
_chemical_formula_moiety 'C86 H88 N8 P2 Zr2'
_chemical_formula_sum 'C86 H88 N8 P2 Zr2'
_chemical_formula_weight 1478.10
_chemical_name_common {[NPN]*Zr(Py)}2(N2)
_chemical_name_systematic
;
 ?
;
_space_group_IT_number 14
_symmetry_cell_setting monoclinic
_symmetry_space_group_name_Hall '-P 2yn'
_symmetry_space_group_name_H-M 'P 1 21/n 1'
_atom_sites_solution_hydrogens geom
_atom_sites_solution_primary direct
_atom_sites_solution_secondary difmap
_audit_creation_method SHELXL-97
_cell_angle_alpha 90.00
_cell_angle_beta 91.7900(10)
_cell_angle_gamma 90.00
_cell_formula_units_Z 4
_cell_length_a 19.6395(7)
_cell_length_b 19.7497(8)
_cell_length_c 27.0757(12)
_cell_measurement_reflns_used 5350
_cell_measurement_temperature 173(2)
_cell_measurement_theta_max 22.446
_cell_measurement_theta_min 2.419
_cell_volume 10496.8(7)
_computing_structure_refinement 'SHELXL-97 (Sheldrick, 1997)'
_diffrn_ambient_temperature 173(2)
_diffrn_measured_fraction_theta_full 0.971
_diffrn_measured_fraction_theta_max 0.971
_diffrn_measurement_device_type 'Bruker Apex'
_diffrn_measurement_method 'area detector'
_diffrn_radiation_monochromator graphite
_diffrn_radiation_source 'fine-focus sealed tube'
_diffrn_radiation_type MoK\a
_diffrn_radiation_wavelength 0.71073
_diffrn_reflns_av_R_equivalents 0.0562
_diffrn_reflns_av_sigmaI/netI 0.0676
_diffrn_reflns_limit_h_max 21
_diffrn_reflns_limit_h_min -17
_diffrn_reflns_limit_k_max 19
_diffrn_reflns_limit_k_min -21
_diffrn_reflns_limit_l_max 28
_diffrn_reflns_limit_l_min -29
_diffrn_reflns_number 35075
_diffrn_reflns_theta_full 22.48
_diffrn_reflns_theta_max 22.48
_diffrn_reflns_theta_min 1.28
_exptl_absorpt_coefficient_mu 0.265
_exptl_absorpt_correction_T_max 0.9241
_exptl_absorpt_correction_T_min 0.8580
_exptl_absorpt_correction_type multi-scan
_exptl_absorpt_process_details multi-scan
_exptl_crystal_colour black
_exptl_crystal_density_diffrn 0.935
_exptl_crystal_description prism
_exptl_crystal_F_000 3080
_exptl_crystal_size_max 0.50
_exptl_crystal_size_mid 0.40
_exptl_crystal_size_min 0.30
_refine_diff_density_max 1.014
_refine_diff_density_min -0.548
_refine_diff_density_rms 0.088
_refine_ls_extinction_method none
_refine_ls_goodness_of_fit_ref 1.020
_refine_ls_hydrogen_treatment mixed
_refine_ls_matrix_type full
_refine_ls_number_parameters 899
_refine_ls_number_reflns 13279
_refine_ls_number_restraints 0
_refine_ls_restrained_S_all 1.020
_refine_ls_R_factor_all 0.0791
_refine_ls_R_factor_gt 0.0561
_refine_ls_shift/su_max 0.009
_refine_ls_shift/su_mean 0.000
_refine_ls_structure_factor_coef Fsqd
_refine_ls_weighting_details 'calc w=1/[\s^2^(Fo^2^)+(0.1024P)^2^+0.0000P] where P=(Fo^2^+2Fc^2^)/3'
_refine_ls_weighting_scheme calc
_refine_ls_wR_factor_gt 0.1497
_refine_ls_wR_factor_ref 0.1630
_reflns_number_gt 9468
_reflns_number_total 13279
_reflns_threshold_expression >2sigma(I)
_cod_data_source_file ja073753vsi20070524_051828.cif
_cod_data_source_block platon
_cod_database_code 4109871

loop_
_symmetry_equiv_pos_as_xyz
'x, y, z'
'-x+1/2, y+1/2, -z+1/2'
'-x, -y, -z'
'x-1/2, -y-1/2, z-1/2'

loop_
_atom_site_label
_atom_site_type_symbol
_atom_site_fract_x
_atom_site_fract_y
_atom_site_fract_z
_atom_site_U_iso_or_equiv
_atom_site_adp_type
_atom_site_occupancy
_atom_site_symmetry_multiplicity
_atom_site_calc_flag
_atom_site_refinement_flags
C1 C 0.8389(3) 0.7366(2) 0.22301(18) 0.0327(12) Uani 1 1 d .
C2 C 0.7699(3) 0.7195(3) 0.2167(2) 0.0418(14) Uani 1 1 d .
C3 C 0.7340(3) 0.6999(3) 0.2584(3) 0.0572(18) Uani 1 1 d .
H3 H 0.6874 0.6873 0.2546 0.069 Uiso 1 1 calc R
C4 C 0.7654(4) 0.6985(3) 0.3054(2) 0.0590(17) Uani 1 1 d .
C5 C 0.8323(3) 0.7188(3) 0.3103(2) 0.0536(16) Uani 1 1 d .
H5 H 0.8538 0.7190 0.3423 0.064 Uiso 1 1 calc R
C6 C 0.8693(3) 0.7390(2) 0.27020(19) 0.0402(14) Uani 1 1 d .
C7 C 0.7356(3) 0.7222(3) 0.1669(2) 0.0571(16) Uani 1 1 d .
H7A H 0.6901 0.7020 0.1684 0.086 Uiso 1 1 calc R
H7B H 0.7626 0.6970 0.1433 0.086 Uiso 1 1 calc R
H7C H 0.7314 0.7695 0.1562 0.086 Uiso 1 1 calc R
C8 C 0.7237(4) 0.6744(5) 0.3482(3) 0.112(3) Uani 1 1 d .
H8A H 0.7213 0.6249 0.3479 0.169 Uiso 1 1 calc R
H8B H 0.6776 0.6933 0.3450 0.169 Uiso 1 1 calc R
H8C H 0.7453 0.6897 0.3794 0.169 Uiso 1 1 calc R
C9 C 0.9420(3) 0.7599(3) 0.2772(2) 0.0589(17) Uani 1 1 d .
H9A H 0.9716 0.7242 0.2648 0.088 Uiso 1 1 calc R
H9B H 0.9523 0.7674 0.3124 0.088 Uiso 1 1 calc R
H9C H 0.9498 0.8019 0.2589 0.088 Uiso 1 1 calc R
C10 C 0.8809(2) 0.8139(2) 0.16138(17) 0.0313(12) Uani 1 1 d .
C11 C 0.8320(3) 0.8631(2) 0.17368(19) 0.0385(13) Uani 1 1 d .
H11 H 0.7996 0.8534 0.1981 0.046 Uiso 1 1 calc R
C12 C 0.8313(3) 0.9252(2) 0.1501(2) 0.0439(14) Uani 1 1 d .
H12 H 0.7981 0.9575 0.1593 0.053 Uiso 1 1 calc R
C13 C 0.8755(3) 0.9429(2) 0.11454(19) 0.0391(13) Uani 1 1 d .
C14 C 0.9264(3) 0.8963(2) 0.10376(19) 0.0411(13) Uani 1 1 d .
H14 H 0.9594 0.9077 0.0803 0.049 Uiso 1 1 calc R
C15 C 0.9296(2) 0.8320(2) 0.12722(16) 0.0284(12) Uani 1 1 d .
C16 C 0.8720(3) 1.0099(3) 0.0880(2) 0.0624(18) Uani 1 1 d .
H16A H 0.8315 1.0347 0.0979 0.094 Uiso 1 1 calc R
H16B H 0.8695 1.0021 0.0522 0.094 Uiso 1 1 calc R
H16C H 0.9128 1.0365 0.0965 0.094 Uiso 1 1 calc R
C17 C 1.0757(3) 0.8172(2) 0.13860(17) 0.0324(12) Uani 1 1 d .
C18 C 1.0763(3) 0.8776(2) 0.1656(2) 0.0430(14) Uani 1 1 d .
H18 H 1.0343 0.8976 0.1744 0.052 Uiso 1 1 calc R
C19 C 1.1368(3) 0.9087(3) 0.1797(2) 0.0522(16) Uani 1 1 d .
H19 H 1.1362 0.9496 0.1982 0.063 Uiso 1 1 calc R
C20 C 1.1971(3) 0.8811(3) 0.1672(2) 0.0537(16) Uani 1 1 d .
H20 H 1.2386 0.9025 0.1771 0.064 Uiso 1 1 calc R
C21 C 1.1982(3) 0.8227(3) 0.1406(2) 0.0544(16) Uani 1 1 d .
H21 H 1.2407 0.8037 0.1321 0.065 Uiso 1 1 calc R
C22 C 1.1389(3) 0.7906(3) 0.1256(2) 0.0434(14) Uani 1 1 d .
H22 H 1.1408 0.7504 0.1064 0.052 Uiso 1 1 calc R
C23 C 1.0076(2) 0.7509(2) 0.05609(17) 0.0279(11) Uani 1 1 d .
C24 C 1.0450(2) 0.7854(2) 0.02173(18) 0.0321(12) Uani 1 1 d .
H24 H 1.0677 0.8259 0.0315 0.039 Uiso 1 1 calc R
C25 C 1.0505(3) 0.7628(3) -0.02654(19) 0.0402(13) Uani 1 1 d .
C26 C 1.0160(3) 0.7045(3) -0.03973(19) 0.0408(13) Uani 1 1 d .
H26 H 1.0191 0.6880 -0.0726 0.049 Uiso 1 1 calc R
C27 C 0.9770(2) 0.6688(2) -0.00664(17) 0.0327(12) Uani 1 1 d .
H27 H 0.9529 0.6295 -0.0174 0.039 Uiso 1 1 calc R
C28 C 0.9728(2) 0.6903(2) 0.04194(16) 0.0247(11) Uani 1 1 d .
C29 C 1.0915(3) 0.8010(3) -0.0642(2) 0.0613(18) Uani 1 1 d .
H29A H 1.0928 0.7746 -0.0949 0.092 Uiso 1 1 calc R
H29B H 1.1380 0.8079 -0.0511 0.092 Uiso 1 1 calc R
H29C H 1.0702 0.8450 -0.0710 0.092 Uiso 1 1 calc R
C30 C 0.8832(2) 0.6125(2) 0.05836(17) 0.0310(12) Uani 1 1 d .
C31 C 0.8211(3) 0.6423(3) 0.04195(19) 0.0449(14) Uani 1 1 d .
C32 C 0.7677(3) 0.6017(4) 0.0270(2) 0.0621(18) Uani 1 1 d .
H32 H 0.7265 0.6223 0.0154 0.075 Uiso 1 1 calc R
C33 C 0.7718(3) 0.5323(4) 0.0283(2) 0.068(2) Uani 1 1 d .
C34 C 0.8314(4) 0.5034(3) 0.0416(2) 0.072(2) Uani 1 1 d .
H34 H 0.8349 0.4554 0.0409 0.087 Uiso 1 1 calc R
C35 C 0.8905(3) 0.5425(3) 0.05696(19) 0.0416(14) Uani 1 1 d .
C36 C 0.7120(4) 0.4866(5) 0.0156(3) 0.130(4) Uani 1 1 d .
H36A H 0.7205 0.4414 0.0296 0.195 Uiso 1 1 calc R
H36B H 0.7061 0.4832 -0.0204 0.195 Uiso 1 1 calc R
H36C H 0.6706 0.5055 0.0295 0.195 Uiso 1 1 calc R
C37 C 0.9582(3) 0.5109(3) 0.0696(2) 0.0630(19) Uani 1 1 d .
H37A H 0.9926 0.5290 0.0477 0.094 Uiso 1 1 calc R
H37B H 0.9550 0.4617 0.0654 0.094 Uiso 1 1 calc R
H37C H 0.9713 0.5214 0.1040 0.094 Uiso 1 1 calc R
C38 C 0.8138(3) 0.7181(3) 0.0395(2) 0.0587(17) Uani 1 1 d .
H38A H 0.8359 0.7352 0.0101 0.088 Uiso 1 1 calc R
H38B H 0.8352 0.7385 0.0691 0.088 Uiso 1 1 calc R
H38C H 0.7653 0.7301 0.0377 0.088 Uiso 1 1 calc R
C39 C 1.2057(2) 0.5381(2) 0.14379(17) 0.0292(12) Uani 1 1 d .
C40 C 1.1985(3) 0.5848(2) 0.10539(18) 0.0332(12) Uani 1 1 d .
C41 C 1.2573(3) 0.6123(2) 0.08643(19) 0.0378(13) Uani 1 1 d .
H41 H 1.2524 0.6469 0.0622 0.045 Uiso 1 1 calc R
C42 C 1.3209(3) 0.5929(3) 0.1005(2) 0.0426(14) Uani 1 1 d .
C43 C 1.3280(3) 0.5458(3) 0.1382(2) 0.0435(14) Uani 1 1 d .
H43 H 1.3722 0.5320 0.1492 0.052 Uiso 1 1 calc R
C44 C 1.2711(3) 0.5184(2) 0.16026(18) 0.0338(12) Uani 1 1 d .
C45 C 1.1301(3) 0.6016(3) 0.0835(2) 0.0474(15) Uani 1 1 d .
H45A H 1.1071 0.5599 0.0728 0.071 Uiso 1 1 calc R
H45B H 1.1353 0.6316 0.0551 0.071 Uiso 1 1 calc R
H45C H 1.1030 0.6244 0.1083 0.071 Uiso 1 1 calc R
C46 C 1.3855(3) 0.6174(3) 0.0762(2) 0.0641(18) Uani 1 1 d .
H46A H 1.4040 0.5809 0.0560 0.096 Uiso 1 1 calc R
H46B H 1.4193 0.6306 0.1018 0.096 Uiso 1 1 calc R
H46C H 1.3747 0.6565 0.0551 0.096 Uiso 1 1 calc R
C47 C 1.2812(3) 0.4672(3) 0.2014(2) 0.0496(15) Uani 1 1 d .
H47A H 1.2469 0.4745 0.2264 0.074 Uiso 1 1 calc R
H47B H 1.3268 0.4727 0.2166 0.074 Uiso 1 1 calc R
H47C H 1.2765 0.4214 0.1879 0.074 Uiso 1 1 calc R
C48 C 1.0926(2) 0.4010(2) 0.18333(17) 0.0286(11) Uani 1 1 d .
C49 C 1.0812(2) 0.3328(2) 0.17308(18) 0.0328(12) Uani 1 1 d .
H49 H 1.0511 0.3079 0.1931 0.039 Uiso 1 1 calc R
C50 C 1.1124(3) 0.3002(2) 0.1346(2) 0.0393(13) Uani 1 1 d .
C51 C 1.1533(3) 0.3388(3) 0.1057(2) 0.0441(14) Uani 1 1 d .
H51 H 1.1745 0.3180 0.0785 0.053 Uiso 1 1 calc R
C52 C 1.1649(3) 0.4069(3) 0.11468(19) 0.0406(13) Uani 1 1 d .
H52 H 1.1935 0.4315 0.0935 0.049 Uiso 1 1 calc R
C53 C 1.1355(2) 0.4401(2) 0.15412(17) 0.0302(12) Uani 1 1 d .
C54 C 1.1004(3) 0.2254(2) 0.1254(2) 0.0540(16) Uani 1 1 d .
H54A H 1.1171 0.1994 0.1542 0.081 Uiso 1 1 calc R
H54B H 1.1249 0.2112 0.0962 0.081 Uiso 1 1 calc R
H54C H 1.0516 0.2171 0.1199 0.081 Uiso 1 1 calc R
C55 C 0.9645(2) 0.4131(2) 0.22979(18) 0.0299(12) Uani 1 1 d .
C56 C 0.9331(3) 0.3888(3) 0.2704(2) 0.0526(16) Uani 1 1 d .
H56 H 0.9564 0.3897 0.3017 0.063 Uiso 1 1 calc R
C57 C 0.8664(3) 0.3624(3) 0.2665(3) 0.073(2) Uani 1 1 d .
H57 H 0.8447 0.3463 0.2951 0.087 Uiso 1 1 calc R
C58 C 0.8333(3) 0.3600(3) 0.2217(3) 0.071(2) Uani 1 1 d .
H58 H 0.7889 0.3411 0.2187 0.086 Uiso 1 1 calc R
C59 C 0.8642(3) 0.3851(3) 0.1809(3) 0.0688(19) Uani 1 1 d .
H59 H 0.8407 0.3849 0.1497 0.083 Uiso 1 1 calc R
C60 C 0.9283(3) 0.4101(3) 0.1850(2) 0.0523(15) Uani 1 1 d .
H60 H 0.9493 0.4262 0.1562 0.063 Uiso 1 1 calc R
C61 C 1.0881(2) 0.4274(2) 0.29064(17) 0.0310(12) Uani 1 1 d .
C62 C 1.0899(2) 0.3625(2) 0.31112(19) 0.0363(13) Uani 1 1 d .
H62 H 1.0762 0.3252 0.2910 0.044 Uiso 1 1 calc R
C63 C 1.1107(3) 0.3504(2) 0.3596(2) 0.0397(13) Uani 1 1 d .
C64 C 1.1305(3) 0.4065(3) 0.38754(19) 0.0407(13) Uani 1 1 d .
H64 H 1.1433 0.3999 0.4213 0.049 Uiso 1 1 calc R
C65 C 1.1324(3) 0.4707(2) 0.36859(18) 0.0370(13) Uani 1 1 d .
H65 H 1.1474 0.5072 0.3890 0.044 Uiso 1 1 calc R
C66 C 1.1119(2) 0.4834(2) 0.31814(17) 0.0296(11) Uani 1 1 d .
C67 C 1.1111(3) 0.2797(3) 0.3812(2) 0.0596(17) Uani 1 1 d .
H67A H 1.0652 0.2680 0.3916 0.089 Uiso 1 1 calc R
H67B H 1.1429 0.2780 0.4098 0.089 Uiso 1 1 calc R
H67C H 1.1256 0.2473 0.3562 0.089 Uiso 1 1 calc R
C68 C 1.1288(3) 0.6029(2) 0.33108(17) 0.0321(12) Uani 1 1 d .
C69 C 1.0727(3) 0.6380(3) 0.34883(18) 0.0366(13) Uani 1 1 d .
C70 C 1.0857(3) 0.6947(3) 0.3782(2) 0.0479(15) Uani 1 1 d .
H70 H 1.0483 0.7198 0.3900 0.057 Uiso 1 1 calc R
C71 C 1.1511(3) 0.7158(3) 0.3910(2) 0.0480(15) Uani 1 1 d .
C72 C 1.2043(3) 0.6783(3) 0.3750(2) 0.0464(15) Uani 1 1 d .
H72 H 1.2494 0.6914 0.3846 0.056 Uiso 1 1 calc R
C73 C 1.1950(3) 0.6212(2) 0.34484(18) 0.0341(12) Uani 1 1 d .
C74 C 1.0012(3) 0.6161(3) 0.3382(2) 0.0517(16) Uani 1 1 d .
H74A H 0.9949 0.6069 0.3028 0.078 Uiso 1 1 calc R
H74B H 0.9699 0.6521 0.3478 0.078 Uiso 1 1 calc R
H74C H 0.9917 0.5750 0.3570 0.078 Uiso 1 1 calc R
C75 C 1.1633(4) 0.7804(3) 0.4212(3) 0.083(2) Uani 1 1 d .
H75A H 1.1946 0.7706 0.4492 0.124 Uiso 1 1 calc R
H75B H 1.1199 0.7968 0.4335 0.124 Uiso 1 1 calc R
H75C H 1.1833 0.8152 0.4002 0.124 Uiso 1 1 calc R
C76 C 1.2547(3) 0.5810(3) 0.3296(2) 0.0437(14) Uani 1 1 d .
H76A H 1.2592 0.5406 0.3506 0.066 Uiso 1 1 calc R
H76B H 1.2960 0.6085 0.3333 0.066 Uiso 1 1 calc R
H76C H 1.2481 0.5671 0.2951 0.066 Uiso 1 1 calc R
C77 C 0.8537(3) 0.5682(2) 0.23194(19) 0.0370(13) Uani 1 1 d .
H77 H 0.8933 0.5796 0.2512 0.044 Uiso 1 1 calc R
C78 C 0.8032(3) 0.5326(3) 0.2540(2) 0.0462(14) Uani 1 1 d .
H78 H 0.8079 0.5205 0.2879 0.055 Uiso 1 1 calc R
C79 C 0.7468(3) 0.5149(3) 0.2277(2) 0.0550(16) Uani 1 1 d .
H79 H 0.7113 0.4905 0.2428 0.066 Uiso 1 1 calc R
C80 C 0.7414(3) 0.5324(3) 0.1792(2) 0.0532(16) Uani 1 1 d .
H80 H 0.7022 0.5203 0.1598 0.064 Uiso 1 1 calc R
C81 C 0.7947(3) 0.5687(2) 0.1583(2) 0.0385(13) Uani 1 1 d .
H81 H 0.7913 0.5800 0.1242 0.046 Uiso 1 1 calc R
C82 C 1.1475(3) 0.7233(2) 0.25053(17) 0.0326(12) Uani 1 1 d .
H82 H 1.0994 0.7252 0.2533 0.039 Uiso 1 1 calc R
C83 C 1.1862(3) 0.7777(2) 0.26800(19) 0.0409(14) Uani 1 1 d .
H83 H 1.1649 0.8152 0.2831 0.049 Uiso 1 1 calc R
C84 C 1.2555(3) 0.7765(3) 0.2631(2) 0.0481(15) Uani 1 1 d .
H84 H 1.2831 0.8128 0.2751 0.058 Uiso 1 1 calc R
C85 C 1.2841(3) 0.7216(3) 0.2407(2) 0.0447(14) Uani 1 1 d .
H85 H 1.3319 0.7203 0.2363 0.054 Uiso 1 1 calc R
C86 C 1.2436(3) 0.6679(2) 0.22442(19) 0.0366(13) Uani 1 1 d .
H86 H 1.2643 0.6302 0.2091 0.044 Uiso 1 1 calc R
N1 N 0.88100(19) 0.74841(18) 0.18143(14) 0.0312(10) Uani 1 1 d .
N2 N 0.93721(19) 0.65450(18) 0.07778(13) 0.0288(9) Uani 1 1 d .
N3 N 1.14716(18) 0.50872(18) 0.16611(13) 0.0286(9) Uani 1 1 d .
N4 N 1.11488(19) 0.54731(17) 0.29674(14) 0.0287(9) Uani 1 1 d .
N5 N 1.03528(19) 0.65282(17) 0.18925(15) 0.0304(10) Uani 1 1 d .
N6 N 0.99714(19) 0.58999(18) 0.19965(15) 0.0318(10) Uani 1 1 d .
N7 N 0.85006(19) 0.58799(18) 0.18457(14) 0.0285(9) Uani 1 1 d .
N8 N 1.1748(2) 0.66812(18) 0.22998(14) 0.0296(10) Uani 1 1 d .
P1 P 0.99861(6) 0.77265(6) 0.12048(5) 0.0269(3) Uani 1 1 d .
P2 P 1.05068(6) 0.44756(6) 0.23109(5) 0.0271(3) Uani 1 1 d .
Zr1 Zr 0.94216(2) 0.66151(2) 0.157635(16) 0.02310(15) Uani 1 1 d .
Zr2 Zr 1.09584(2) 0.57372(2) 0.217876(16) 0.02365(15) Uani 1 1 d .

loop_
_atom_site_aniso_label
_atom_site_aniso_U_11
_atom_site_aniso_U_22
_atom_site_aniso_U_33
_atom_site_aniso_U_23
_atom_site_aniso_U_13
_atom_site_aniso_U_12
C1 0.039(4) 0.021(3) 0.039(3) 0.001(2) 0.013(3) 0.009(2)
C2 0.038(4) 0.040(3) 0.048(4) -0.003(3) 0.011(3) 0.012(3)
C3 0.042(4) 0.041(3) 0.091(5) 0.006(3) 0.035(4) 0.007(3)
C4 0.069(5) 0.060(4) 0.049(4) 0.007(3) 0.018(3) 0.018(4)
C5 0.059(5) 0.057(4) 0.046(4) 0.005(3) 0.014(3) 0.010(3)
C6 0.051(4) 0.031(3) 0.039(3) -0.001(2) 0.012(3) 0.013(3)
C7 0.042(4) 0.050(4) 0.080(5) -0.004(3) 0.008(3) 0.004(3)
C8 0.113(7) 0.158(8) 0.070(5) 0.022(5) 0.053(5) -0.002(6)
C9 0.066(5) 0.061(4) 0.050(4) -0.004(3) -0.003(3) -0.003(3)
C10 0.042(3) 0.022(3) 0.030(3) 0.001(2) 0.000(2) 0.002(2)
C11 0.041(3) 0.031(3) 0.044(3) 0.001(2) 0.007(3) 0.019(3)
C12 0.055(4) 0.026(3) 0.050(4) -0.001(3) 0.008(3) 0.017(3)
C13 0.061(4) 0.013(2) 0.043(3) 0.001(2) -0.001(3) 0.013(2)
C14 0.062(4) 0.025(3) 0.037(3) -0.001(2) -0.003(3) 0.001(3)
C15 0.040(3) 0.016(2) 0.028(3) -0.002(2) -0.002(2) 0.007(2)
C16 0.096(5) 0.031(3) 0.061(4) 0.007(3) 0.007(3) 0.016(3)
C17 0.044(4) 0.018(2) 0.034(3) 0.008(2) -0.006(2) -0.002(2)
C18 0.049(4) 0.030(3) 0.049(3) -0.001(3) -0.012(3) -0.003(3)
C19 0.059(5) 0.033(3) 0.063(4) 0.002(3) -0.023(3) -0.015(3)
C20 0.055(5) 0.049(4) 0.056(4) 0.008(3) -0.024(3) -0.020(3)
C21 0.039(4) 0.070(4) 0.054(4) 0.015(3) -0.003(3) -0.013(3)
C22 0.041(4) 0.036(3) 0.054(4) -0.003(3) 0.003(3) -0.006(3)
C23 0.030(3) 0.020(2) 0.034(3) 0.007(2) 0.002(2) 0.003(2)
C24 0.030(3) 0.023(3) 0.044(3) 0.006(2) -0.001(2) -0.005(2)
C25 0.041(3) 0.042(3) 0.038(3) 0.011(3) 0.004(3) -0.003(3)
C26 0.050(4) 0.038(3) 0.034(3) -0.001(2) 0.000(3) 0.005(3)
C27 0.031(3) 0.031(3) 0.037(3) 0.002(2) 0.009(2) -0.004(2)
C28 0.018(3) 0.024(2) 0.032(3) 0.004(2) 0.004(2) -0.001(2)
C29 0.064(4) 0.068(4) 0.053(4) 0.012(3) 0.025(3) -0.013(3)
C30 0.028(3) 0.037(3) 0.028(3) -0.006(2) 0.006(2) -0.006(3)
C31 0.045(4) 0.058(4) 0.032(3) -0.005(3) 0.001(3) -0.016(3)
C32 0.047(4) 0.092(5) 0.047(4) -0.017(4) -0.003(3) -0.014(4)
C33 0.042(4) 0.097(6) 0.065(4) -0.036(4) 0.014(3) -0.028(4)
C34 0.115(6) 0.042(4) 0.062(4) -0.031(3) 0.044(4) -0.029(4)
C35 0.051(4) 0.031(3) 0.044(3) -0.016(2) 0.019(3) -0.017(3)
C36 0.111(7) 0.152(8) 0.129(7) -0.083(7) 0.037(6) -0.101(7)
C37 0.108(6) 0.020(3) 0.063(4) -0.003(3) 0.027(4) 0.003(3)
C38 0.063(4) 0.057(4) 0.056(4) 0.013(3) -0.003(3) 0.012(3)
C39 0.030(3) 0.022(3) 0.037(3) -0.010(2) 0.006(2) 0.003(2)
C40 0.037(3) 0.024(3) 0.038(3) 0.003(2) 0.008(2) 0.004(2)
C41 0.039(4) 0.026(3) 0.049(3) 0.001(2) 0.011(3) -0.003(3)
C42 0.042(4) 0.029(3) 0.058(4) -0.009(3) 0.018(3) -0.006(3)
C43 0.033(3) 0.039(3) 0.059(4) -0.018(3) -0.001(3) 0.007(3)
C44 0.033(3) 0.029(3) 0.040(3) -0.001(2) -0.003(2) 0.003(2)
C45 0.040(4) 0.052(3) 0.051(4) 0.013(3) 0.005(3) 0.008(3)
C46 0.064(4) 0.049(4) 0.081(5) -0.017(3) 0.033(4) -0.018(3)
C47 0.045(4) 0.043(3) 0.061(4) 0.011(3) -0.012(3) 0.009(3)
C48 0.034(3) 0.021(3) 0.030(3) -0.001(2) -0.004(2) 0.001(2)
C49 0.034(3) 0.022(3) 0.042(3) 0.000(2) -0.002(2) 0.003(2)
C50 0.038(3) 0.020(3) 0.059(4) -0.007(2) -0.009(3) 0.000(2)
C51 0.044(4) 0.034(3) 0.054(4) -0.018(3) 0.002(3) 0.003(3)
C52 0.036(3) 0.041(3) 0.045(3) -0.007(3) 0.005(3) -0.002(3)
C53 0.027(3) 0.030(3) 0.033(3) -0.002(2) -0.005(2) 0.003(2)
C54 0.053(4) 0.027(3) 0.081(4) -0.024(3) -0.014(3) 0.001(3)
C55 0.031(3) 0.014(2) 0.045(3) 0.002(2) 0.003(2) 0.004(2)
C56 0.049(4) 0.049(4) 0.060(4) 0.013(3) 0.008(3) 0.003(3)
C57 0.038(4) 0.061(4) 0.120(7) 0.039(4) 0.015(4) -0.012(3)
C58 0.035(4) 0.036(3) 0.143(8) 0.008(4) -0.007(5) -0.015(3)
C59 0.036(4) 0.080(5) 0.089(5) -0.007(4) -0.022(4) -0.013(4)
C60 0.044(4) 0.061(4) 0.051(4) 0.004(3) -0.002(3) -0.008(3)
C61 0.038(3) 0.022(3) 0.033(3) 0.004(2) 0.003(2) 0.005(2)
C62 0.041(3) 0.022(3) 0.046(3) 0.003(2) 0.008(3) -0.001(2)
C63 0.044(4) 0.031(3) 0.044(3) 0.011(3) 0.002(3) -0.001(3)
C64 0.048(4) 0.042(3) 0.031(3) 0.013(3) -0.005(2) 0.004(3)
C65 0.051(4) 0.028(3) 0.032(3) 0.003(2) -0.008(2) 0.002(2)
C66 0.024(3) 0.023(3) 0.041(3) 0.003(2) 0.001(2) 0.003(2)
C67 0.074(5) 0.036(3) 0.068(4) 0.030(3) -0.006(3) 0.002(3)
C68 0.043(4) 0.024(3) 0.030(3) 0.006(2) -0.006(2) 0.004(2)
C69 0.037(4) 0.037(3) 0.036(3) -0.001(2) 0.002(2) 0.005(3)
C70 0.050(4) 0.046(3) 0.048(3) -0.014(3) 0.006(3) 0.003(3)
C71 0.043(4) 0.044(3) 0.056(4) -0.017(3) -0.004(3) -0.004(3)
C72 0.045(4) 0.040(3) 0.053(4) -0.008(3) -0.018(3) 0.001(3)
C73 0.038(4) 0.025(3) 0.039(3) -0.001(2) -0.006(2) 0.001(2)
C74 0.029(3) 0.078(4) 0.048(4) -0.004(3) 0.001(3) -0.004(3)
C75 0.083(5) 0.068(5) 0.097(6) -0.058(4) -0.003(4) -0.004(4)
C76 0.042(4) 0.038(3) 0.051(3) 0.003(3) -0.003(3) 0.006(3)
C77 0.026(3) 0.038(3) 0.047(3) -0.002(3) -0.001(2) -0.003(2)
C78 0.042(4) 0.047(3) 0.049(3) 0.017(3) 0.010(3) -0.006(3)
C79 0.040(4) 0.055(4) 0.070(4) 0.019(3) 0.015(3) -0.020(3)
C80 0.031(3) 0.057(4) 0.072(4) 0.010(3) 0.005(3) -0.010(3)
C81 0.033(3) 0.037(3) 0.046(3) 0.005(2) 0.006(3) 0.002(3)
C82 0.036(3) 0.026(3) 0.036(3) 0.003(2) -0.002(2) 0.007(2)
C83 0.053(4) 0.018(3) 0.052(3) -0.003(2) -0.004(3) -0.004(3)
C84 0.043(4) 0.032(3) 0.068(4) 0.000(3) -0.018(3) -0.018(3)
C85 0.030(3) 0.038(3) 0.066(4) 0.002(3) -0.006(3) -0.006(3)
C86 0.037(4) 0.024(3) 0.048(3) 0.001(2) -0.005(3) -0.003(2)
N1 0.031(3) 0.020(2) 0.042(2) 0.0032(18) 0.0040(19) 0.0064(18)
N2 0.032(2) 0.026(2) 0.029(2) -0.0040(17) -0.0024(18) -0.0059(19)
N3 0.029(2) 0.023(2) 0.034(2) 0.0054(17) -0.0008(18) -0.0035(18)
N4 0.037(3) 0.015(2) 0.034(2) 0.0034(17) -0.0028(18) -0.0043(17)
N5 0.031(2) 0.015(2) 0.046(3) 0.0087(17) 0.0041(19) -0.0063(17)
N6 0.030(2) 0.019(2) 0.047(3) 0.0073(18) 0.0035(19) -0.0053(18)
N7 0.025(3) 0.028(2) 0.033(2) 0.0008(18) -0.0004(19) -0.0008(18)
N8 0.034(3) 0.021(2) 0.033(2) 0.0018(17) -0.0014(19) 0.0012(19)
P1 0.0309(8) 0.0160(6) 0.0338(7) 0.0035(5) 0.0003(6) -0.0005(5)
P2 0.0305(8) 0.0157(6) 0.0349(7) 0.0046(5) -0.0009(6) -0.0006(5)
Zr1 0.0255(3) 0.0151(2) 0.0287(3) 0.00241(18) 0.0006(2) 0.00069(19)
Zr2 0.0254(3) 0.0142(2) 0.0311(3) 0.00334(19) -0.0015(2) -0.00007(19)

loop_
_atom_type_symbol
_atom_type_description
_atom_type_scat_dispersion_real
_atom_type_scat_dispersion_imag
_atom_type_scat_source
C C 0.0033 0.0016 'International Tables Vol C Tables 4.2.6.8 and 6.1.1.4'
H H 0.0000 0.0000 'International Tables Vol C Tables 4.2.6.8 and 6.1.1.4'
N N 0.0061 0.0033 'International Tables Vol C Tables 4.2.6.8 and 6.1.1.4'
P P 0.1023 0.0942 'International Tables Vol C Tables 4.2.6.8 and 6.1.1.4'
Zr Zr -2.9673 0.5597 'International Tables Vol C Tables 4.2.6.8 and 6.1.1.4'

loop_
_geom_angle_atom_site_label_1
_geom_angle_atom_site_label_2
_geom_angle_atom_site_label_3
_geom_angle
C6 C1 C2 120.3(4)
C6 C1 N1 118.2(5)
C2 C1 N1 121.4(5)
C1 C2 C3 118.4(5)
C1 C2 C7 120.7(5)
C3 C2 C7 121.0(5)
C4 C3 C2 121.3(6)
C5 C4 C3 118.4(5)
C5 C4 C8 123.6(6)
C3 C4 C8 117.9(7)
C4 C5 C6 122.0(6)
C5 C6 C1 119.3(5)
C5 C6 C9 120.2(5)
C1 C6 C9 120.4(5)
C15 C10 N1 120.0(4)
C15 C10 C11 117.7(4)
N1 C10 C11 122.3(4)
C12 C11 C10 119.9(5)
C13 C12 C11 123.8(5)
C12 C13 C14 117.0(4)
C12 C13 C16 122.9(5)
C14 C13 C16 120.1(5)
C13 C14 C15 121.2(5)
C10 C15 C14 120.2(4)
C10 C15 P1 115.6(3)
C14 C15 P1 123.9(4)
C18 C17 C22 117.3(5)
C18 C17 P1 123.3(4)
C22 C17 P1 119.4(4)
C19 C18 C17 121.1(5)
C20 C19 C18 120.2(6)
C19 C20 C21 120.1(6)
C20 C21 C22 121.3(6)
C21 C22 C17 120.0(5)
C24 C23 C28 119.5(4)
C24 C23 P1 127.0(4)
C28 C23 P1 113.4(3)
C23 C24 C25 122.3(4)
C26 C25 C24 117.4(4)
C26 C25 C29 120.5(5)
C24 C25 C29 122.1(5)
C25 C26 C27 122.2(5)
C28 C27 C26 120.5(4)
C27 C28 N2 123.2(4)
C27 C28 C23 118.0(4)
N2 C28 C23 118.8(4)
C35 C30 C31 119.6(5)
C35 C30 N2 120.6(5)
C31 C30 N2 119.7(4)
C32 C31 C30 119.6(6)
C32 C31 C38 119.8(6)
C30 C31 C38 120.6(5)
C31 C32 C33 122.2(6)
C34 C33 C32 118.7(6)
C34 C33 C36 118.2(8)
C32 C33 C36 123.1(8)
C33 C34 C35 122.4(6)
C30 C35 C34 117.2(6)
C30 C35 C37 120.0(5)
C34 C35 C37 122.8(5)
C40 C39 C44 119.5(4)
C40 C39 N3 121.1(4)
C44 C39 N3 119.4(4)
C41 C40 C39 118.0(5)
C41 C40 C45 121.0(5)
C39 C40 C45 120.9(4)
C42 C41 C40 123.8(5)
C41 C42 C43 118.0(5)
C41 C42 C46 124.2(5)
C43 C42 C46 117.7(5)
C42 C43 C44 121.0(5)
C43 C44 C39 119.6(5)
C43 C44 C47 119.2(5)
C39 C44 C47 121.2(5)
C49 C48 C53 121.0(4)
C49 C48 P2 124.2(4)
C53 C48 P2 114.7(3)
C50 C49 C48 121.9(5)
C51 C50 C49 116.8(4)
C51 C50 C54 122.7(5)
C49 C50 C54 120.5(5)
C50 C51 C52 122.5(5)
C51 C52 C53 121.4(5)
C52 C53 C48 116.3(4)
C52 C53 N3 124.1(4)
C48 C53 N3 119.6(4)
C56 C55 C60 117.2(5)
C56 C55 P2 124.0(4)
C60 C55 P2 118.9(4)
C55 C56 C57 120.8(6)
C58 C57 C56 119.7(6)
C57 C58 C59 119.7(6)
C60 C59 C58 120.0(6)
C59 C60 C55 122.5(6)
C62 C61 C66 120.5(5)
C62 C61 P2 124.3(4)
C66 C61 P2 114.9(3)
C63 C62 C61 122.6(5)
C62 C63 C64 116.6(4)
C62 C63 C67 121.6(5)
C64 C63 C67 121.7(5)
C65 C64 C63 123.0(5)
C64 C65 C66 120.6(5)
N4 C66 C61 120.7(4)
N4 C66 C65 122.8(4)
C61 C66 C65 116.5(4)
C73 C68 C69 121.3(4)
C73 C68 N4 121.4(4)
C69 C68 N4 117.3(4)
C70 C69 C68 117.6(5)
C70 C69 C74 120.0(5)
C68 C69 C74 122.5(5)
C71 C70 C69 122.5(5)
C72 C71 C70 118.3(5)
C72 C71 C75 120.8(5)
C70 C71 C75 120.9(5)
C71 C72 C73 122.3(5)
C68 C73 C72 118.0(5)
C68 C73 C76 121.8(4)
C72 C73 C76 120.2(5)
N7 C77 C78 123.4(5)
C79 C78 C77 119.9(5)
C78 C79 C80 118.9(5)
C79 C80 C81 119.0(5)
N7 C81 C80 122.4(5)
N8 C82 C83 123.1(5)
C84 C83 C82 119.2(5)
C85 C84 C83 118.5(5)
C84 C85 C86 120.4(5)
N8 C86 C85 121.5(5)
C10 N1 C1 117.4(4)
C10 N1 Zr1 126.8(3)
C1 N1 Zr1 115.8(3)
C28 N2 C30 114.6(4)
C28 N2 Zr1 130.5(3)
C30 N2 Zr1 114.4(3)
C53 N3 C39 114.7(4)
C53 N3 Zr2 129.9(3)
C39 N3 Zr2 115.2(3)
C66 N4 C68 115.3(4)
C66 N4 Zr2 127.3(3)
C68 N4 Zr2 117.3(3)
N6 N5 Zr1 72.1(2)
N6 N5 Zr2 65.8(2)
Zr1 N5 Zr2 136.20(18)
N5 N6 Zr2 72.0(2)
N5 N6 Zr1 65.6(2)
Zr2 N6 Zr1 135.92(18)
C81 N7 C77 116.4(4)
C81 N7 Zr1 127.4(3)
C77 N7 Zr1 116.1(3)
C82 N8 C86 117.3(4)
C82 N8 Zr2 114.5(3)
C86 N8 Zr2 127.6(3)
C17 P1 C15 106.4(2)
C17 P1 C23 105.7(2)
C15 P1 C23 110.4(2)
C17 P1 Zr1 130.72(15)
C15 P1 Zr1 100.00(15)
C23 P1 Zr1 102.84(14)
C61 P2 C48 110.3(2)
C61 P2 C55 106.8(2)
C48 P2 C55 103.8(2)
C61 P2 Zr2 101.45(15)
C48 P2 Zr2 102.62(15)
C55 P2 Zr2 131.09(15)
N5 Zr1 N6 42.33(14)
N5 Zr1 N2 115.68(15)
N6 Zr1 N2 120.39(15)
N5 Zr1 N1 116.17(15)
N6 Zr1 N1 130.08(15)
N2 Zr1 N1 109.51(14)
N5 Zr1 N7 119.68(13)
N6 Zr1 N7 79.12(13)
N2 Zr1 N7 104.41(13)
N1 Zr1 N7 87.73(13)
N5 Zr1 P1 81.21(10)
N6 Zr1 P1 123.13(10)
N2 Zr1 P1 71.50(10)
N1 Zr1 P1 72.92(10)
N7 Zr1 P1 156.80(9)
N6 Zr2 N5 42.19(14)
N6 Zr2 N3 113.53(15)
N5 Zr2 N3 118.10(14)
N6 Zr2 N4 113.95(15)
N5 Zr2 N4 127.40(14)
N3 Zr2 N4 114.50(13)
N6 Zr2 N8 120.96(13)
N5 Zr2 N8 80.29(13)
N3 Zr2 N8 103.43(13)
N4 Zr2 N8 87.88(13)
N6 Zr2 P2 81.98(10)
N5 Zr2 P2 123.86(10)
N3 Zr2 P2 72.42(10)
N4 Zr2 P2 72.46(9)
N8 Zr2 P2 155.00(9)

loop_
_geom_bond_atom_site_label_1
_geom_bond_atom_site_label_2
_geom_bond_distance
C1 C6 1.394(7)
C1 C2 1.402(7)
C1 N1 1.437(6)
C2 C3 1.404(7)
C2 C7 1.489(8)
C3 C4 1.397(8)
C4 C5 1.377(8)
C4 C8 1.517(8)
C5 C6 1.384(7)
C6 C9 1.493(8)
C10 C15 1.397(6)
C10 N1 1.402(6)
C10 C11 1.414(6)
C11 C12 1.383(7)
C12 C13 1.363(7)
C13 C14 1.397(7)
C13 C16 1.506(7)
C14 C15 1.420(6)
C15 P1 1.806(5)
C17 C18 1.401(7)
C17 C22 1.402(7)
C17 P1 1.806(5)
C18 C19 1.380(7)
C19 C20 1.356(8)
C20 C21 1.361(8)
C21 C22 1.376(7)
C23 C24 1.382(6)
C23 C28 1.426(6)
C23 P1 1.810(5)
C24 C25 1.388(7)
C25 C26 1.378(7)
C25 C29 1.519(7)
C26 C27 1.389(7)
C27 C28 1.387(6)
C28 N2 1.405(5)
C30 C35 1.390(7)
C30 C31 1.413(7)
C30 N2 1.433(6)
C31 C32 1.371(8)
C31 C38 1.506(8)
C32 C33 1.375(10)
C33 C34 1.342(9)
C33 C36 1.512(8)
C34 C35 1.446(8)
C35 C37 1.499(8)
C39 C40 1.393(7)
C39 C44 1.402(7)
C39 N3 1.438(6)
C40 C41 1.389(7)
C40 C45 1.488(7)
C41 C42 1.350(7)
C42 C43 1.386(8)
C42 C46 1.527(7)
C43 C44 1.392(7)
C44 C47 1.512(7)
C48 C49 1.391(6)
C48 C53 1.405(6)
C48 P2 1.806(5)
C49 C50 1.385(7)
C50 C51 1.369(7)
C50 C54 1.515(7)
C51 C52 1.385(7)
C52 C53 1.393(7)
C53 N3 1.411(6)
C55 C56 1.365(7)
C55 C60 1.387(7)
C55 P2 1.823(5)
C56 C57 1.411(8)
C57 C58 1.359(9)
C58 C59 1.370(9)
C59 C60 1.354(8)
C61 C62 1.397(6)
C61 C66 1.405(6)
C61 P2 1.796(5)
C62 C63 1.382(7)
C63 C64 1.391(7)
C63 C67 1.513(7)
C64 C65 1.369(7)
C65 C66 1.434(6)
C66 N4 1.391(6)
C68 C73 1.389(7)
C68 C69 1.400(7)
C68 N4 1.459(6)
C69 C70 1.393(7)
C69 C74 1.489(7)
C70 C71 1.382(7)
C71 C72 1.363(7)
C71 C75 1.531(7)
C72 C73 1.402(7)
C73 C76 1.484(7)
C77 N7 1.340(6)
C77 C78 1.369(7)
C78 C79 1.344(7)
C79 C80 1.359(8)
C80 C81 1.402(7)
C81 N7 1.337(6)
C82 N8 1.343(6)
C82 C83 1.391(7)
C83 C84 1.372(7)
C84 C85 1.371(7)
C85 C86 1.389(7)
C86 N8 1.364(6)
N1 Zr1 2.203(4)
N2 Zr1 2.166(4)
N3 Zr2 2.172(4)
N4 Zr2 2.218(4)
N5 N6 1.481(5)
N5 Zr1 2.002(4)
N5 Zr2 2.097(4)
N6 Zr2 2.011(4)
N6 Zr1 2.092(4)
N7 Zr1 2.448(4)
N8 Zr2 2.441(4)
P1 Zr1 2.6699(12)
P2 Zr2 2.6725(12)
